data_1549710
loop_
_publ_author_name
'Al-Afyouni, Malik H'
'Rohrabaugh, Jr, Thomas N'
'Al-Afyouni, Kathlyn F'
'Turro, Claudia'

_publ_section_title
;
 New Ru(ii) photocages operative with near-IR light: new platform for drug
 delivery in the PDT window.
;
_journal_issue 32
_journal_name_full 'Chemical science'
_journal_page_first 6711
_journal_page_last 6720
_journal_paper_doi 10.1039/c8sc02094a
_journal_volume 9
_journal_year 2018
_chemical_formula_moiety 'C37 H26 N6 Ru, 2(F6 P), C2 H3 N'
_chemical_formula_sum 'C39 H29 F12 N7 P2 Ru'
_chemical_formula_weight 986.70
_space_group_crystal_system triclinic
_space_group_IT_number 2
_space_group_name_Hall '-P 1'
_space_group_name_H-M_alt 'P -1'
_symmetry_space_group_name_Hall '-P 1'
_symmetry_space_group_name_H-M 'P -1'
_atom_sites_solution_hydrogens geom
_atom_sites_solution_primary dual
_audit_creation_date 2018-04-25
_audit_creation_method
;
Olex2 1.2
(compiled 2017.08.10 svn.r3461 for OlexSys, GUI svn.r5381)
;
_audit_update_record
;
2018-05-02 deposited with the CCDC.
2018-07-05 downloaded from the CCDC.
;
_cell_angle_alpha 82.9040(10)
_cell_angle_beta 83.4370(10)
_cell_angle_gamma 79.2130(10)
_cell_formula_units_Z 2
_cell_length_a 11.9502(4)
_cell_length_b 13.3979(4)
_cell_length_c 13.5014(4)
_cell_measurement_reflns_used 9828
_cell_measurement_temperature 150(2)
_cell_measurement_theta_max 27.52
_cell_measurement_theta_min 2.80
_cell_volume 2097.98(11)
_computing_cell_refinement 'SAINT v8.38A (Bruker, 2017)'
_computing_data_collection 'Apex3 v2017.3-0 (Bruker 2017)'
_computing_data_reduction 'SAINT v8.38A (Bruker, 2017)'
_computing_molecular_graphics 'Olex2 (Dolomanov et al., 2009)'
_computing_publication_material 'Olex2 (Dolomanov et al., 2009)'
_computing_structure_refinement 'ShelXL (Sheldrick, 2015)'
_computing_structure_solution 'ShelXT (Sheldrick, 2015)'
_diffrn_ambient_temperature 150.15
_diffrn_measured_fraction_theta_full 0.999
_diffrn_measured_fraction_theta_max 0.998
_diffrn_measurement_device_type 'Bruker D8 Venture PHOTON II CPAD'
_diffrn_measurement_method 'omega scans'
_diffrn_radiation_type MoK\a
_diffrn_radiation_wavelength 0.71073
_diffrn_reflns_av_R_equivalents 0.0320
_diffrn_reflns_av_unetI/netI 0.0165
_diffrn_reflns_Laue_measured_fraction_full 0.999
_diffrn_reflns_Laue_measured_fraction_max 0.998
_diffrn_reflns_limit_h_max 15
_diffrn_reflns_limit_h_min -15
_diffrn_reflns_limit_k_max 17
_diffrn_reflns_limit_k_min -17
_diffrn_reflns_limit_l_max 17
_diffrn_reflns_limit_l_min -17
_diffrn_reflns_number 88529
_diffrn_reflns_point_group_measured_fraction_full 0.999
_diffrn_reflns_point_group_measured_fraction_max 0.998
_diffrn_reflns_theta_full 25.242
_diffrn_reflns_theta_max 27.530
_diffrn_reflns_theta_min 2.799
_diffrn_source 'fine focus tube'
_exptl_absorpt_coefficient_mu 0.542
_exptl_absorpt_correction_T_max 0.746
_exptl_absorpt_correction_T_min 0.713
_exptl_absorpt_correction_type multi-scan
_exptl_absorpt_process_details 'SADABS-2016/2 (Bruker AXS)'
_exptl_crystal_colour red
_exptl_crystal_density_diffrn 1.562
_exptl_crystal_description 'rectangular plate'
_exptl_crystal_F_000 988
_exptl_crystal_size_max 0.19
_exptl_crystal_size_mid 0.15
_exptl_crystal_size_min 0.08
_refine_diff_density_max 1.880
_refine_diff_density_min -1.302
_refine_diff_density_rms 0.120
_refine_ls_extinction_method none
_refine_ls_goodness_of_fit_ref 1.064
_refine_ls_hydrogen_treatment constr
_refine_ls_matrix_type full
_refine_ls_number_parameters 552
_refine_ls_number_reflns 9651
_refine_ls_number_restraints 0
_refine_ls_restrained_S_all 1.064
_refine_ls_R_factor_all 0.0500
_refine_ls_R_factor_gt 0.0473
_refine_ls_shift/su_max 0.001
_refine_ls_shift/su_mean 0.000
_refine_ls_structure_factor_coef Fsqd
_refine_ls_weighting_details 'w=1/[\s^2^(Fo^2^)+(0.0688P)^2^+5.0347P] where P=(Fo^2^+2Fc^2^)/3'
_refine_ls_weighting_scheme calc
_refine_ls_wR_factor_gt 0.1275
_refine_ls_wR_factor_ref 0.1296
_reflns_Friedel_coverage 0.000
_reflns_number_gt 9018
_reflns_number_total 9651
_reflns_threshold_expression 'I > 2\s(I)'
_cod_data_source_file c8sc02094a2.cif
_cod_data_source_block RudqpyphenACN_sqd
_cod_depositor_comments 'Adding full bibliography for 1549709--1549711.cif.'
_cod_database_code 1549710
_shelx_shelxl_version_number 2016/6
_shelx_space_group_comment
;
The symmetry employed for this shelxl refinement is uniquely defined
by the following loop, which should always be used as a source of
symmetry information in preference to the above space-group names.
They are only intended as comments.
;
_olex2_refinement_description
;
1. Fixed Uiso
 At 1.2 times of:
  All C(H) groups
 At 1.5 times of:
  All C(H,H,H) groups
2.a Aromatic/amide H refined with riding coordinates:
 C30(H30), C24(H24), C21(H21), C35(H35), C23(H23), C22(H22), C15(H15),
 C31(H31), C18(H18), C19(H19), C28(H28), C34(H34), C27(H27), C26(H26), C10(H10),
  C13(H13), C33(H33), C14(H14), C5(H5), C4(H4), C7(H7), C9(H9), C6(H6)
2.b Idealised Me refined as rotating group:
 C2(H2A,H2B,H2C), C39(H39A,H39B,H39C)
;
_olex2_submission_special_instructions 'No special instructions were received'

loop_
_space_group_symop_operation_xyz
'x, y, z'
'-x, -y, -z'

loop_
_atom_site_label
_atom_site_type_symbol
_atom_site_fract_x
_atom_site_fract_y
_atom_site_fract_z
_atom_site_U_iso_or_equiv
_atom_site_adp_type
_atom_site_occupancy
_atom_site_site_symmetry_order
_atom_site_calc_flag
_atom_site_refinement_flags_posn
Ru1 Ru 0.58033(2) 0.76039(2) 0.27991(2) 0.01642(8) Uani 1 1 d .
P1 P 0.77425(8) 0.52108(8) 0.61091(8) 0.0386(2) Uani 1 1 d .
P2 P 0.94954(8) 1.07533(9) 0.19577(8) 0.0404(2) Uani 1 1 d .
N4 N 0.5645(2) 0.90313(17) 0.34144(16) 0.0173(4) Uani 1 1 d .
N3 N 0.7317(2) 0.74786(19) 0.32952(18) 0.0214(5) Uani 1 1 d .
N1 N 0.5081(2) 0.69662(18) 0.41080(18) 0.0202(5) Uani 1 1 d .
N6 N 0.6396(2) 0.82367(18) 0.14161(18) 0.0203(5) Uani 1 1 d .
N5 N 0.4316(2) 0.78477(18) 0.20433(18) 0.0198(5) Uani 1 1 d .
N2 N 0.6608(2) 0.60947(19) 0.24342(18) 0.0229(5) Uani 1 1 d .
F9 F 0.9551(2) 1.0469(2) 0.31442(19) 0.0560(7) Uani 1 1 d .
F5 F 0.6984(3) 0.5912(2) 0.6895(3) 0.0711(9) Uani 1 1 d .
C16 C 0.7598(3) 0.8296(2) 0.3634(2) 0.0234(6) Uani 1 1 d .
C36 C 0.5612(3) 0.8426(2) 0.0723(2) 0.0212(5) Uani 1 1 d .
C17 C 0.6648(2) 0.9172(2) 0.3681(2) 0.0206(5) Uani 1 1 d .
C25 C 0.4722(2) 0.9823(2) 0.3505(2) 0.0193(5) Uani 1 1 d .
C1 C 0.4697(3) 0.6594(2) 0.4834(2) 0.0233(6) Uani 1 1 d .
C12 C 0.8107(3) 0.6635(2) 0.3142(3) 0.0288(6) Uani 1 1 d .
C20 C 0.4866(3) 1.0794(2) 0.3752(2) 0.0233(6) Uani 1 1 d .
C37 C 0.4491(3) 0.8228(2) 0.1064(2) 0.0208(5) Uani 1 1 d .
C30 C 0.3920(3) 0.8803(2) -0.0626(2) 0.0332(7) Uani 1 1 d .
H30 H 0.335058 0.893217 -0.108469 0.040 Uiso 1 1 calc R
C11 C 0.7690(3) 0.5859(2) 0.2686(3) 0.0295(7) Uani 1 1 d .
C24 C 0.3616(3) 0.9676(2) 0.3372(2) 0.0234(6) Uani 1 1 d .
H24 H 0.349563 0.901935 0.326078 0.028 Uiso 1 1 calc R
C21 C 0.3915(3) 1.1605(2) 0.3760(3) 0.0307(7) Uani 1 1 d .
H21 H 0.400944 1.225974 0.390185 0.037 Uiso 1 1 calc R
F2 F 0.8819(3) 0.5664(3) 0.6219(4) 0.0942(13) Uani 1 1 d .
C29 C 0.3635(3) 0.8425(2) 0.0398(2) 0.0265(6) Uani 1 1 d .
F8 F 0.8595(3) 1.0060(3) 0.1964(2) 0.0788(10) Uani 1 1 d .
C35 C 0.7440(3) 0.8454(2) 0.1120(2) 0.0264(6) Uani 1 1 d .
H35 H 0.798941 0.834209 0.159584 0.032 Uiso 1 1 calc R
C23 C 0.2708(3) 1.0475(3) 0.3400(2) 0.0285(6) Uani 1 1 d .
H23 H 0.196584 1.036580 0.330597 0.034 Uiso 1 1 calc R
F3 F 0.8096(3) 0.4348(3) 0.6994(3) 0.0892(12) Uani 1 1 d .
C3 C 0.6199(3) 0.5362(2) 0.1998(2) 0.0264(6) Uani 1 1 d .
C22 C 0.2869(3) 1.1455(3) 0.3568(3) 0.0333(7) Uani 1 1 d .
H22 H 0.224628 1.201162 0.354595 0.040 Uiso 1 1 calc R
C15 C 0.8706(3) 0.8283(3) 0.3853(3) 0.0339(7) Uani 1 1 d .
H15 H 0.890603 0.885461 0.409877 0.041 Uiso 1 1 calc R
C32 C 0.5872(3) 0.8805(2) -0.0280(2) 0.0272(6) Uani 1 1 d .
C31 C 0.4989(3) 0.8979(2) -0.0947(2) 0.0334(7) Uani 1 1 d .
H31 H 0.515580 0.922270 -0.162923 0.040 Uiso 1 1 calc R
C18 C 0.6821(3) 1.0100(2) 0.3979(2) 0.0262(6) Uani 1 1 d .
H18 H 0.754269 1.015859 0.417451 0.031 Uiso 1 1 calc R
C19 C 0.5950(3) 1.0907(2) 0.3986(2) 0.0285(6) Uani 1 1 d .
H19 H 0.607004 1.154663 0.414673 0.034 Uiso 1 1 calc R
F4 F 0.6623(3) 0.4681(3) 0.6105(3) 0.0948(13) Uani 1 1 d .
C2 C 0.4210(3) 0.6116(3) 0.5778(2) 0.0334(7) Uani 1 1 d .
H2A H 0.390735 0.551785 0.564783 0.050 Uiso 1 1 calc GR
H2B H 0.358983 0.660738 0.607653 0.050 Uiso 1 1 calc GR
H2C H 0.480555 0.590173 0.624030 0.050 Uiso 1 1 calc GR
C28 C 0.2541(3) 0.8237(3) 0.0778(3) 0.0322(7) Uani 1 1 d .
H28 H 0.193140 0.837388 0.035967 0.039 Uiso 1 1 calc R
F7 F 0.9451(3) 1.1021(4) 0.0777(3) 0.1085(17) Uani 1 1 d .
C34 C 0.7755(3) 0.8839(3) 0.0135(2) 0.0319(7) Uani 1 1 d .
H34 H 0.850340 0.898601 -0.004523 0.038 Uiso 1 1 calc R
C27 C 0.2368(3) 0.7855(3) 0.1761(3) 0.0312(7) Uani 1 1 d .
H27 H 0.163342 0.772175 0.202744 0.037 Uiso 1 1 calc R
C26 C 0.3268(3) 0.7660(2) 0.2374(2) 0.0243(6) Uani 1 1 d .
H26 H 0.313087 0.738301 0.305011 0.029 Uiso 1 1 calc R
C8 C 0.6924(3) 0.4420(3) 0.1785(3) 0.0351(8) Uani 1 1 d .
C10 C 0.8418(3) 0.4928(3) 0.2500(4) 0.0464(10) Uani 1 1 d .
H10 H 0.917321 0.478949 0.270082 0.056 Uiso 1 1 calc R
C13 C 0.9220(3) 0.6581(3) 0.3356(3) 0.0404(8) Uani 1 1 d .
H13 H 0.977203 0.598157 0.326492 0.048 Uiso 1 1 calc R
C33 C 0.6984(3) 0.9004(3) -0.0565(2) 0.0323(7) Uani 1 1 d .
H33 H 0.719611 0.925041 -0.123767 0.039 Uiso 1 1 calc R
C14 C 0.9520(3) 0.7410(3) 0.3705(3) 0.0444(9) Uani 1 1 d .
H14 H 1.028656 0.738630 0.384478 0.053 Uiso 1 1 calc R
F1 F 0.7334(4) 0.6043(4) 0.5271(3) 0.144(2) Uani 1 1 d .
F11 F 1.0577(4) 0.9978(4) 0.1753(3) 0.128(2) Uani 1 1 d .
F10 F 1.0361(4) 1.1531(4) 0.1978(3) 0.1060(15) Uani 1 1 d .
C5 C 0.4651(4) 0.4801(3) 0.1342(3) 0.0481(10) Uani 1 1 d .
H5 H 0.387601 0.492547 0.119152 0.058 Uiso 1 1 calc R
F6 F 0.8453(4) 0.4510(3) 0.5341(3) 0.1079(15) Uani 1 1 d .
N7 N 0.7867(4) 0.1978(4) 0.5099(4) 0.0719(13) Uani 1 1 d .
C4 C 0.5059(3) 0.5517(3) 0.1780(3) 0.0380(8) Uani 1 1 d .
H4 H 0.455777 0.612674 0.193793 0.046 Uiso 1 1 calc R
C38 C 0.8611(4) 0.2239(4) 0.4633(4) 0.0492(10) Uani 1 1 d .
C7 C 0.6463(4) 0.3702(3) 0.1327(3) 0.0451(9) Uani 1 1 d .
H7 H 0.694024 0.308008 0.117059 0.054 Uiso 1 1 calc R
C9 C 0.8038(4) 0.4234(3) 0.2034(4) 0.0479(10) Uani 1 1 d .
H9 H 0.853610 0.362164 0.187992 0.058 Uiso 1 1 calc R
C6 C 0.5374(5) 0.3885(3) 0.1113(3) 0.0508(11) Uani 1 1 d .
H6 H 0.508626 0.339530 0.080696 0.061 Uiso 1 1 calc R
F12 F 0.8468(4) 1.1666(3) 0.2209(5) 0.1269(19) Uani 1 1 d .
C39 C 0.9566(5) 0.2609(5) 0.4029(4) 0.0659(14) Uani 1 1 d .
H39A H 0.936538 0.281443 0.334062 0.099 Uiso 1 1 calc GR
H39B H 1.023874 0.206365 0.402835 0.099 Uiso 1 1 calc GR
H39C H 0.973660 0.319684 0.431139 0.099 Uiso 1 1 calc GR

loop_
_atom_site_aniso_label
_atom_site_aniso_U_11
_atom_site_aniso_U_22
_atom_site_aniso_U_33
_atom_site_aniso_U_23
_atom_site_aniso_U_13
_atom_site_aniso_U_12
Ru1 0.01742(12) 0.01562(12) 0.01477(12) 0.00111(7) 0.00039(8) -0.00215(8)
P1 0.0330(5) 0.0355(5) 0.0443(5) -0.0054(4) -0.0116(4) 0.0075(4)
P2 0.0257(4) 0.0495(6) 0.0418(5) 0.0125(4) -0.0043(4) -0.0062(4)
N4 0.0195(11) 0.0179(11) 0.0136(10) 0.0004(8) -0.0011(8) -0.0029(9)
N3 0.0184(11) 0.0212(11) 0.0220(12) 0.0036(9) -0.0002(9) -0.0020(9)
N1 0.0211(11) 0.0179(11) 0.0208(11) 0.0000(9) -0.0019(9) -0.0029(9)
N6 0.0252(12) 0.0168(11) 0.0174(11) -0.0007(8) 0.0023(9) -0.0034(9)
N5 0.0237(12) 0.0154(10) 0.0205(11) -0.0025(9) -0.0030(9) -0.0028(9)
N2 0.0278(12) 0.0189(11) 0.0186(11) 0.0015(9) 0.0048(9) -0.0016(9)
F9 0.0636(16) 0.0671(17) 0.0405(13) -0.0019(12) 0.0013(12) -0.0260(14)
F5 0.0704(19) 0.0577(17) 0.079(2) -0.0183(15) 0.0222(16) -0.0064(14)
C16 0.0216(13) 0.0244(14) 0.0228(14) 0.0034(11) -0.0018(11) -0.0043(11)
C36 0.0318(15) 0.0145(12) 0.0168(12) -0.0021(10) 0.0002(11) -0.0037(10)
C17 0.0214(13) 0.0228(13) 0.0171(12) 0.0020(10) -0.0018(10) -0.0051(11)
C25 0.0224(13) 0.0202(13) 0.0133(11) 0.0002(9) 0.0001(10) -0.0011(10)
C1 0.0254(14) 0.0213(13) 0.0227(14) 0.0002(11) -0.0014(11) -0.0052(11)
C12 0.0223(14) 0.0248(15) 0.0355(17) 0.0038(12) -0.0003(12) -0.0003(11)
C20 0.0292(15) 0.0210(13) 0.0181(13) -0.0016(10) 0.0011(11) -0.0025(11)
C37 0.0295(14) 0.0126(11) 0.0202(13) -0.0021(10) -0.0036(11) -0.0021(10)
C30 0.052(2) 0.0235(15) 0.0254(15) 0.0000(12) -0.0166(14) -0.0041(14)
C11 0.0262(15) 0.0210(14) 0.0371(17) 0.0016(12) 0.0049(12) -0.0007(12)
C24 0.0240(14) 0.0248(14) 0.0208(13) -0.0047(11) -0.0027(11) -0.0012(11)
C21 0.0355(17) 0.0217(14) 0.0331(17) -0.0058(12) -0.0005(13) -0.0003(12)
F2 0.0547(19) 0.073(2) 0.159(4) -0.010(2) 0.000(2) -0.0311(17)
C29 0.0373(17) 0.0161(13) 0.0268(15) -0.0024(11) -0.0120(12) -0.0015(11)
F8 0.106(3) 0.092(2) 0.0556(17) -0.0040(16) -0.0075(17) -0.064(2)
C35 0.0273(15) 0.0257(14) 0.0242(14) 0.0007(11) 0.0036(11) -0.0051(12)
C23 0.0239(14) 0.0346(16) 0.0251(15) -0.0051(12) -0.0033(11) 0.0020(12)
F3 0.0615(19) 0.071(2) 0.119(3) 0.049(2) -0.0132(19) -0.0052(16)
C3 0.0402(17) 0.0189(13) 0.0181(13) -0.0006(10) 0.0028(12) -0.0040(12)
C22 0.0314(16) 0.0275(16) 0.0358(17) -0.0038(13) -0.0012(13) 0.0070(13)
C15 0.0260(16) 0.0344(17) 0.0431(19) 0.0006(14) -0.0081(14) -0.0095(13)
C32 0.0432(18) 0.0196(13) 0.0175(13) -0.0004(10) -0.0005(12) -0.0044(12)
C31 0.058(2) 0.0240(15) 0.0182(14) 0.0016(11) -0.0081(14) -0.0067(14)
C18 0.0245(14) 0.0303(15) 0.0263(14) -0.0040(12) -0.0019(11) -0.0109(12)
C19 0.0341(16) 0.0227(14) 0.0306(16) -0.0076(12) 0.0018(13) -0.0098(12)
F4 0.0538(19) 0.116(3) 0.129(3) -0.048(3) -0.027(2) -0.0174(19)
C2 0.0385(18) 0.0344(17) 0.0237(15) 0.0071(13) 0.0059(13) -0.0092(14)
C28 0.0337(17) 0.0272(15) 0.0381(18) -0.0043(13) -0.0159(14) -0.0034(13)
F7 0.072(2) 0.199(5) 0.0583(19) 0.054(2) -0.0312(17) -0.064(3)
C34 0.0344(17) 0.0310(16) 0.0275(16) 0.0014(13) 0.0110(13) -0.0098(13)
C27 0.0263(15) 0.0302(16) 0.0393(18) -0.0047(13) -0.0072(13) -0.0076(12)
C26 0.0241(14) 0.0228(14) 0.0267(14) -0.0042(11) -0.0017(11) -0.0053(11)
C8 0.046(2) 0.0218(15) 0.0330(17) -0.0041(13) 0.0096(15) -0.0012(14)
C10 0.0275(17) 0.0271(17) 0.079(3) -0.0059(18) 0.0038(18) 0.0033(14)
C13 0.0233(16) 0.0332(18) 0.061(2) 0.0000(17) -0.0062(15) 0.0021(13)
C33 0.048(2) 0.0264(15) 0.0195(14) 0.0007(12) 0.0082(13) -0.0087(14)
C14 0.0225(16) 0.045(2) 0.064(3) 0.0014(19) -0.0133(16) -0.0021(15)
F1 0.125(4) 0.176(5) 0.063(2) 0.061(3) 0.015(2) 0.083(3)
F11 0.087(3) 0.189(5) 0.068(2) -0.016(3) -0.002(2) 0.072(3)
F10 0.091(3) 0.148(4) 0.095(3) 0.027(3) -0.019(2) -0.082(3)
C5 0.063(3) 0.0292(18) 0.057(2) -0.0110(17) -0.024(2) -0.0044(17)
F6 0.100(3) 0.109(3) 0.105(3) -0.060(3) 0.013(2) 0.026(2)
N7 0.057(3) 0.087(3) 0.081(3) -0.030(3) 0.013(2) -0.033(2)
C4 0.049(2) 0.0220(15) 0.044(2) -0.0068(14) -0.0143(16) -0.0003(14)
C38 0.048(2) 0.051(2) 0.053(2) -0.0100(19) -0.0052(19) -0.0136(19)
C7 0.064(3) 0.0255(17) 0.043(2) -0.0153(15) 0.0050(19) -0.0013(17)
C9 0.041(2) 0.0247(17) 0.072(3) -0.0112(17) 0.0126(19) 0.0031(15)
C6 0.079(3) 0.0282(18) 0.049(2) -0.0142(17) -0.013(2) -0.0072(19)
F12 0.087(3) 0.053(2) 0.240(6) -0.022(3) -0.061(3) 0.0196(19)
C39 0.061(3) 0.091(4) 0.052(3) -0.003(3) -0.001(2) -0.036(3)

loop_
_atom_type_symbol
_atom_type_description
_atom_type_scat_dispersion_real
_atom_type_scat_dispersion_imag
_atom_type_scat_source
C C 0.0033 0.0016 'International Tables Vol C Tables 4.2.6.8 and 6.1.1.4'
H H 0.0000 0.0000 'International Tables Vol C Tables 4.2.6.8 and 6.1.1.4'
F F 0.0171 0.0103 'International Tables Vol C Tables 4.2.6.8 and 6.1.1.4'
N N 0.0061 0.0033 'International Tables Vol C Tables 4.2.6.8 and 6.1.1.4'
P P 0.1023 0.0942 'International Tables Vol C Tables 4.2.6.8 and 6.1.1.4'
Ru Ru -1.2594 0.8363 'International Tables Vol C Tables 4.2.6.8 and 6.1.1.4'

loop_
_geom_angle_atom_site_label_1
_geom_angle_atom_site_label_2
_geom_angle_atom_site_label_3
_geom_angle
N4 Ru1 N2 156.92(10)
N3 Ru1 N4 78.49(10)
N3 Ru1 N1 94.34(10)
N3 Ru1 N6 90.97(10)
N3 Ru1 N5 170.34(9)
N3 Ru1 N2 78.48(10)
N1 Ru1 N4 90.94(9)
N1 Ru1 N6 174.58(10)
N1 Ru1 N5 95.32(9)
N1 Ru1 N2 89.31(9)
N6 Ru1 N4 91.13(9)
N6 Ru1 N5 79.36(10)
N6 Ru1 N2 90.75(9)
N5 Ru1 N4 101.35(9)
N5 Ru1 N2 101.60(10)
F5 P1 F4 86.26(19)
F2 P1 F5 91.8(2)
F2 P1 F3 89.1(2)
F2 P1 F4 174.4(2)
F2 P1 F6 89.8(2)
F3 P1 F5 90.4(2)
F3 P1 F4 85.7(2)
F1 P1 F5 88.0(2)
F1 P1 F2 93.5(3)
F1 P1 F3 177.0(2)
F1 P1 F4 91.7(3)
F1 P1 F6 92.1(3)
F6 P1 F5 178.3(2)
F6 P1 F3 89.5(2)
F6 P1 F4 92.1(2)
F8 P2 F9 90.44(16)
F8 P2 F7 89.41(19)
F8 P2 F10 176.1(3)
F8 P2 F12 88.2(2)
F7 P2 F9 179.2(3)
F7 P2 F10 91.3(2)
F7 P2 F12 93.0(3)
F11 P2 F9 90.56(19)
F11 P2 F8 99.3(3)
F11 P2 F7 88.7(2)
F11 P2 F10 84.6(3)
F11 P2 F12 172.3(3)
F10 P2 F9 88.91(18)
F12 P2 F9 87.7(3)
F12 P2 F10 87.9(3)
C17 N4 Ru1 111.70(18)
C17 N4 C25 117.4(2)
C25 N4 Ru1 130.69(19)
C16 N3 Ru1 119.1(2)
C16 N3 C12 121.2(3)
C12 N3 Ru1 118.9(2)
C1 N1 Ru1 178.5(3)
C36 N6 Ru1 114.15(19)
C35 N6 Ru1 128.2(2)
C35 N6 C36 117.6(3)
C37 N5 Ru1 112.86(19)
C26 N5 Ru1 129.7(2)
C26 N5 C37 117.4(3)
C11 N2 Ru1 111.6(2)
C11 N2 C3 117.2(3)
C3 N2 Ru1 131.2(2)
N3 C16 C17 113.5(3)
N3 C16 C15 120.6(3)
C15 C16 C17 125.8(3)
N6 C36 C37 116.7(2)
N6 C36 C32 122.8(3)
C32 C36 C37 120.5(3)
N4 C17 C16 116.3(3)
N4 C17 C18 123.3(3)
C18 C17 C16 120.3(3)
N4 C25 C20 121.1(3)
N4 C25 C24 120.3(3)
C24 C25 C20 118.6(3)
N1 C1 C2 179.4(4)
N3 C12 C11 114.3(3)
N3 C12 C13 120.4(3)
C13 C12 C11 125.2(3)
C21 C20 C25 119.1(3)
C19 C20 C25 118.4(3)
C19 C20 C21 122.5(3)
N5 C37 C36 116.7(3)
N5 C37 C29 123.4(3)
C29 C37 C36 119.9(3)
C29 C30 H30 119.5
C31 C30 H30 119.5
C31 C30 C29 121.0(3)
N2 C11 C12 116.6(3)
N2 C11 C10 123.0(3)
C10 C11 C12 120.4(3)
C25 C24 H24 119.7
C23 C24 C25 120.6(3)
C23 C24 H24 119.7
C20 C21 H21 119.6
C22 C21 C20 120.7(3)
C22 C21 H21 119.6
C37 C29 C30 118.7(3)
C28 C29 C37 117.6(3)
C28 C29 C30 123.7(3)
N6 C35 H35 118.7
N6 C35 C34 122.6(3)
C34 C35 H35 118.7
C24 C23 H23 119.7
C24 C23 C22 120.5(3)
C22 C23 H23 119.7
N2 C3 C8 121.0(3)
N2 C3 C4 120.8(3)
C4 C3 C8 118.2(3)
C21 C22 C23 120.1(3)
C21 C22 H22 119.9
C23 C22 H22 119.9
C16 C15 H15 120.8
C16 C15 C14 118.3(3)
C14 C15 H15 120.8
C36 C32 C31 118.4(3)
C33 C32 C36 117.8(3)
C33 C32 C31 123.8(3)
C30 C31 C32 121.4(3)
C30 C31 H31 119.3
C32 C31 H31 119.3
C17 C18 H18 120.2
C19 C18 C17 119.5(3)
C19 C18 H18 120.2
C20 C19 H19 120.1
C18 C19 C20 119.8(3)
C18 C19 H19 120.1
C1 C2 H2A 109.5
C1 C2 H2B 109.5
C1 C2 H2C 109.5
H2A C2 H2B 109.5
H2A C2 H2C 109.5
H2B C2 H2C 109.5
C29 C28 H28 120.5
C27 C28 C29 118.9(3)
C27 C28 H28 120.5
C35 C34 H34 120.0
C33 C34 C35 119.9(3)
C33 C34 H34 120.0
C28 C27 H27 119.9
C28 C27 C26 120.3(3)
C26 C27 H27 119.9
N5 C26 C27 122.5(3)
N5 C26 H26 118.8
C27 C26 H26 118.8
C7 C8 C3 118.5(4)
C9 C8 C3 119.1(3)
C9 C8 C7 122.3(3)
C11 C10 H10 120.1
C9 C10 C11 119.9(4)
C9 C10 H10 120.1
C12 C13 H13 120.5
C14 C13 C12 119.0(3)
C14 C13 H13 120.5
C32 C33 H33 120.4
C34 C33 C32 119.3(3)
C34 C33 H33 120.4
C15 C14 H14 119.8
C13 C14 C15 120.4(3)
C13 C14 H14 119.8
C4 C5 H5 119.8
C4 C5 C6 120.4(4)
C6 C5 H5 119.8
C3 C4 H4 119.4
C5 C4 C3 121.1(3)
C5 C4 H4 119.4
N7 C38 C39 178.4(6)
C8 C7 H7 119.3
C6 C7 C8 121.5(4)
C6 C7 H7 119.3
C8 C9 H9 120.1
C10 C9 C8 119.8(3)
C10 C9 H9 120.1
C5 C6 H6 119.9
C7 C6 C5 120.1(4)
C7 C6 H6 119.9
C38 C39 H39A 109.5
C38 C39 H39B 109.5
C38 C39 H39C 109.5
H39A C39 H39B 109.5
H39A C39 H39C 109.5
H39B C39 H39C 109.5

loop_
_geom_bond_atom_site_label_1
_geom_bond_atom_site_label_2
_geom_bond_distance
Ru1 N4 2.146(2)
Ru1 N3 1.971(2)
Ru1 N1 2.038(2)
Ru1 N6 2.059(2)
Ru1 N5 2.102(2)
Ru1 N2 2.160(2)
P1 F5 1.593(3)
P1 F2 1.550(3)
P1 F3 1.591(3)
P1 F4 1.629(4)
P1 F1 1.540(3)
P1 F6 1.556(3)
P2 F9 1.606(3)
P2 F8 1.546(3)
P2 F7 1.595(3)
P2 F11 1.521(4)
P2 F10 1.605(4)
P2 F12 1.601(4)
N4 C17 1.343(4)
N4 C25 1.385(3)
N3 C16 1.348(4)
N3 C12 1.351(4)
N1 C1 1.133(4)
N6 C36 1.368(4)
N6 C35 1.339(4)
N5 C37 1.365(4)
N5 C26 1.340(4)
N2 C11 1.345(4)
N2 C3 1.392(4)
C16 C17 1.474(4)
C16 C15 1.386(4)
C36 C37 1.428(4)
C36 C32 1.408(4)
C17 C18 1.411(4)
C25 C20 1.428(4)
C25 C24 1.407(4)
C1 C2 1.463(4)
C12 C11 1.459(5)
C12 C13 1.381(5)
C20 C21 1.417(4)
C20 C19 1.406(5)
C37 C29 1.405(4)
C30 H30 0.9500
C30 C29 1.439(5)
C30 C31 1.354(6)
C11 C10 1.413(5)
C24 H24 0.9500
C24 C23 1.375(4)
C21 H21 0.9500
C21 C22 1.361(5)
C29 C28 1.404(5)
C35 H35 0.9500
C35 C34 1.402(4)
C23 H23 0.9500
C23 C22 1.411(5)
C3 C8 1.432(4)
C3 C4 1.400(5)
C22 H22 0.9500
C15 H15 0.9500
C15 C14 1.393(5)
C32 C31 1.433(5)
C32 C33 1.405(5)
C31 H31 0.9500
C18 H18 0.9500
C18 C19 1.353(5)
C19 H19 0.9500
C2 H2A 0.9800
C2 H2B 0.9800
C2 H2C 0.9800
C28 H28 0.9500
C28 C27 1.370(5)
C34 H34 0.9500
C34 C33 1.364(5)
C27 H27 0.9500
C27 C26 1.398(4)
C26 H26 0.9500
C8 C7 1.426(5)
C8 C9 1.380(6)
C10 H10 0.9500
C10 C9 1.354(6)
C13 H13 0.9500
C13 C14 1.379(6)
C33 H33 0.9500
C14 H14 0.9500
C5 H5 0.9500
C5 C4 1.374(5)
C5 C6 1.409(6)
N7 C38 1.115(6)
C4 H4 0.9500
C38 C39 1.452(6)
C7 H7 0.9500
C7 C6 1.337(7)
C9 H9 0.9500
C6 H6 0.9500
C39 H39A 0.9800
C39 H39B 0.9800
C39 H39C 0.9800
